data_4332685
loop_
_publ_author_name
'Uchida, Sayaka'
'Kawamoto, Ryosuke'
'Mizuno, Noritaka'

_publ_section_title
;
 Recognition of Small Polar Molecules with an Ionic Crystal of
 \a-Keggin-Type Polyoxometalate with a Macrocation
;
_journal_issue 13
_journal_name_full 'Inorganic Chemistry'
_journal_page_first 5136
_journal_page_last 5144
_journal_paper_doi 10.1021/ic060684x
_journal_volume 45
_journal_year 2006
_chemical_formula_sum 'C6 Cr3 Na2 O70.5 P W12'
_chemical_formula_weight 3639.17
_space_group_IT_number 2
_symmetry_cell_setting triclinic
_symmetry_Int_Tables_number 2
_symmetry_space_group_name_Hall '-P 1'
_symmetry_space_group_name_H-M 'P -1'
_audit_creation_method 'by CrystalStructure v3.5.1'
_cell_angle_alpha 60.391(12)
_cell_angle_beta 70.93(1)
_cell_angle_gamma 72.71(2)
_cell_formula_units_Z 2
_cell_length_a 15.324(3)
_cell_length_b 16.398(3)
_cell_length_c 16.788(3)
_cell_measurement_reflns_used 9224
_cell_measurement_temperature 213.1
_cell_measurement_theta_max 27.5
_cell_measurement_theta_min 3.0
_cell_volume 3418.7(12)
_computing_cell_refinement CrystalClear
_computing_data_collection CrystalClear
_computing_data_reduction CrystalStructure
_computing_publication_material 'CrystalStructure Ver. 3.5.1'
_computing_structure_refinement CRYSTALS
_computing_structure_solution SIR92
_diffrn_detector_area_resol_mean 7.31
_diffrn_measured_fraction_theta_full 0.7924
_diffrn_measured_fraction_theta_max 0.7924
_diffrn_measurement_device_type 'Rigaku Mercury'
_diffrn_measurement_method \w
_diffrn_radiation_type 'Mo K\a'
_diffrn_radiation_wavelength 0.7107
_diffrn_reflns_av_R_equivalents 0.045
_diffrn_reflns_limit_h_max 18
_diffrn_reflns_limit_h_min -19
_diffrn_reflns_limit_k_max 11
_diffrn_reflns_limit_k_min -21
_diffrn_reflns_limit_l_max 9
_diffrn_reflns_limit_l_min -21
_diffrn_reflns_number 27350
_diffrn_reflns_theta_full 27.48
_diffrn_reflns_theta_max 27.48
_exptl_absorpt_coefficient_mu 20.731
_exptl_absorpt_correction_T_max 0.537
_exptl_absorpt_correction_T_min 0.146
_exptl_absorpt_correction_type empirical
_exptl_crystal_colour green
_exptl_crystal_density_diffrn 3.535
_exptl_crystal_density_method 'not measured'
_exptl_crystal_description plate
_exptl_crystal_F_000 3194.00
_exptl_crystal_size_max 0.10
_exptl_crystal_size_mid 0.10
_exptl_crystal_size_min 0.03
_refine_diff_density_max 3.35
_refine_diff_density_min -4.21
_refine_ls_extinction_method none
_refine_ls_goodness_of_fit_ref 1.922
_refine_ls_number_parameters 469
_refine_ls_number_reflns 3849
_refine_ls_R_factor_gt 0.0510
_refine_ls_shift/su_max 0.0980
_refine_ls_structure_factor_coef F
_refine_ls_weighting_details 'w = 1.0'
_refine_ls_weighting_scheme unit
_refine_ls_wR_factor_ref 0.0630
_reflns_number_gt 3849
_reflns_number_total 12425
_reflns_threshold_expression F^2^>2.0\s(F^2^)
_cod_data_source_file ic060684xsup1.cif
_cod_data_source_block '__1a'
_cod_original_cell_volume 3418.6(12)
_cod_original_sg_symbol_H-M 'P -1       '
_cod_original_formula_sum 'C6 Cr3 Na2 O70.50 P W12 '
_cod_database_code 4332685

loop_
_symmetry_equiv_pos_as_xyz
x,y,z
-x,-y,-z

loop_
_atom_site_label
_atom_site_type_symbol
_atom_site_fract_x
_atom_site_fract_y
_atom_site_fract_z
_atom_site_U_iso_or_equiv
_atom_site_adp_type
_atom_site_occupancy
_atom_site_symmetry_multiplicity
_atom_site_calc_flag
_atom_site_refinement_flags
W(1) W 0.8578(2) 0.2188(2) 0.2991(2) 0.0224(7) Uani 1.00 1 d .
W(2) W 0.7747(2) 0.6584(2) 0.0993(2) 0.0209(7) Uani 1.00 1 d .
W(3) W 0.8967(2) 0.3530(2) 0.0607(2) 0.0185(7) Uani 1.00 1 d .
W(4) W 0.6545(2) 0.2980(2) 0.4528(2) 0.0193(7) Uani 1.00 1 d .
W(5) W 0.7343(2) 0.5085(2) 0.3560(2) 0.0187(7) Uani 1.00 1 d .
W(6) W 0.7396(2) 0.5807(2) -0.0405(2) 0.0183(7) Uani 1.00 1 d .
W(7) W 0.6552(2) 0.3529(2) 0.0619(2) 0.0193(7) Uani 1.00 1 d .
W(8) W 0.5529(2) 0.6546(2) 0.1004(2) 0.0177(7) Uani 1.00 1 d .
W(9) W 0.4700(2) 0.4256(2) 0.2057(2) 0.0186(7) Uani 1.00 1 d .
W(10) W 0.6171(2) 0.2150(2) 0.2995(2) 0.0195(7) Uani 1.00 1 d .
W(11) W 0.9343(2) 0.4321(2) 0.1980(2) 0.0208(7) Uani 1.00 1 d .
W(12) W 0.5103(2) 0.5084(2) 0.3572(2) 0.0175(7) Uani 1.00 1 d .
Cr(1) Cr 0.2790(6) 0.0712(7) 0.3362(7) 0.023(3) Uani 1.00 1 d .
Cr(2) Cr 0.4663(6) 0.0035(6) 0.2028(6) 0.022(3) Uani 1.00 1 d .
Cr(3) Cr 0.2564(7) -0.0119(7) 0.2023(7) 0.027(3) Uani 1.00 1 d .
P(1) P 0.7011(11) 0.4338(12) 0.2040(12) 0.005(3) Uani 1.00 1 d .
Na(1) Na 0.235(6) 0.330(6) 0.422(6) 0.04(2) Uiso 0.30 1 d P
Na(2) Na 0.393(3) 0.256(3) 0.488(3) 0.060(12) Uiso 0.70 1 d P
Na(3) Na 0.681(3) 0.912(3) 0.443(3) 0.030(12) Uiso 0.50 1 d P
Na(4) Na 0.739(4) 0.957(4) 0.250(4) 0.04(1) Uiso 0.50 1 d P
O(1) O 0.911(4) 0.103(3) 0.359(3) 0.06(1) Uiso 1.00 1 d .
O(2) O 0.821(2) 0.755(2) 0.063(2) 0.014(8) Uiso 1.00 1 d .
O(3) O 0.970(3) 0.323(3) -0.022(3) 0.032(10) Uiso 1.00 1 d .
O(4) O 0.642(3) 0.213(3) 0.566(3) 0.023(9) Uiso 1.00 1 d .
O(5) O 0.764(3) 0.553(3) 0.407(3) 0.029(10) Uiso 1.00 1 d .
O(6) O 0.766(3) 0.633(3) -0.161(3) 0.025(9) Uiso 1.00 1 d .
O(7) O 0.658(3) 0.318(3) -0.020(2) 0.019(9) Uiso 1.00 1 d .
O(8) O 0.465(3) 0.749(3) 0.075(2) 0.020(9) Uiso 1.00 1 d .
O(9) O 0.355(3) 0.442(3) 0.211(3) 0.024(9) Uiso 1.00 1 d .
O(10) O 0.589(3) 0.107(3) 0.363(3) 0.034(11) Uiso 1.00 1 d .
O(11) O 1.034(3) 0.450(3) 0.202(3) 0.027(10) Uiso 1.00 1 d .
O(12) O 0.405(3) 0.553(3) 0.411(3) 0.030(10) Uiso 1.00 1 d .
O(13) O 0.642(2) 0.386(2) 0.192(2) 0.014(8) Uiso 1.00 1 d .
O(14) O 0.803(2) 0.381(2) 0.196(2) 0.016(8) Uiso 1.00 1 d .
O(15) O 0.666(3) 0.436(3) 0.299(3) 0.025(9) Uiso 1.00 1 d .
O(16) O 0.694(2) 0.536(2) 0.127(2) 0.007(7) Uiso 1.00 1 d .
O(17) O 0.522(2) 0.398(2) 0.102(2) 0.010(7) Uiso 1.00 1 d .
O(18) O 0.492(3) 0.291(3) 0.287(2) 0.020(9) Uiso 1.00 1 d .
O(19) O 0.497(3) 0.549(3) 0.130(3) 0.032(10) Uiso 1.00 1 d .
O(20) O 0.475(3) 0.450(3) 0.305(2) 0.018(8) Uiso 1.00 1 d .
O(21) O 0.620(3) 0.655(3) -0.019(3) 0.027(10) Uiso 1.00 1 d .
O(22) O 0.845(2) 0.451(2) 0.303(2) 0.012(8) Uiso 1.00 1 d .
O(23) O 0.525(3) 0.606(3) 0.237(3) 0.021(9) Uiso 1.00 1 d .
O(24) O 0.649(3) 0.711(3) 0.093(3) 0.039(11) Uiso 1.00 1 d .
O(25) O 0.597(3) 0.548(3) 0.383(3) 0.033(10) Uiso 1.00 1 d .
O(26) O 0.534(2) 0.386(2) 0.460(2) 0.018(8) Uiso 1.00 1 d .
O(27) O 0.611(2) 0.254(2) 0.392(2) 0.015(8) Uiso 1.00 1 d .
O(28) O 0.717(3) 0.385(3) 0.455(3) 0.022(9) Uiso 1.00 1 d .
O(29) O 0.740(3) 0.612(3) 0.231(3) 0.024(9) Uiso 1.00 1 d .
O(30) O 0.787(3) 0.652(3) -0.012(2) 0.017(8) Uiso 1.00 1 d .
O(31) O 0.672(2) 0.476(2) -0.003(2) 0.018(8) Uiso 1.00 1 d .
O(32) O 0.640(3) 0.233(3) 0.174(3) 0.028(10) Uiso 1.00 1 d .
O(33) O 0.751(3) 0.195(3) 0.287(3) 0.027(10) Uiso 1.00 1 d .
O(34) O 0.942(3) 0.299(3) 0.278(3) 0.028(10) Uiso 1.00 1 d .
O(35) O 0.910(3) 0.236(3) 0.172(3) 0.022(9) Uiso 1.00 1 d .
O(36) O 0.879(3) 0.555(3) 0.123(2) 0.020(9) Uiso 1.00 1 d .
O(37) O 0.845(3) 0.485(3) -0.011(3) 0.031(10) Uiso 1.00 1 d .
O(38) O 0.776(3) 0.250(3) 0.396(3) 0.026(10) Uiso 1.00 1 d .
O(39) O 0.784(2) 0.318(2) 0.065(2) 0.016(8) Uiso 1.00 1 d .
O(40) O 0.966(3) 0.395(3) 0.101(3) 0.033(11) Uiso 1.00 1 d .
O(100) O 0.333(3) 0.018(3) 0.248(3) 0.029(10) Uiso 1.00 1 d .
O(101) O 0.607(3) -0.018(3) 0.156(3) 0.032(10) Uiso 1.00 1 d .
O(102) O 0.222(3) 0.127(3) 0.431(3) 0.031(10) Uiso 1.00 1 d .
O(103) O 0.174(3) -0.052(3) 0.158(3) 0.052(13) Uiso 1.00 1 d .
O(104) O 0.476(3) -0.134(3) 0.227(3) 0.038(11) Uiso 1.00 1 d .
O(105) O 0.462(3) 0.052(3) 0.070(3) 0.038(11) Uiso 1.00 1 d .
O(106) O 0.334(3) -0.138(3) 0.217(3) 0.031(10) Uiso 1.00 1 d .
O(107) O 0.318(3) 0.050(3) 0.070(3) 0.034(10) Uiso 1.00 1 d .
O(108) O 0.183(3) -0.087(3) 0.328(3) 0.033(10) Uiso 1.00 1 d .
O(109) O 0.163(3) 0.105(3) 0.188(3) 0.025(9) Uiso 1.00 1 d .
O(110) O 0.195(3) -0.023(3) 0.415(3) 0.030(10) Uiso 1.00 1 d .
O(111) O 0.180(3) 0.166(3) 0.270(3) 0.037(11) Uiso 1.00 1 d .
O(112) O 0.365(3) -0.006(3) 0.422(3) 0.035(11) Uiso 1.00 1 d .
O(113) O 0.354(3) 0.173(3) 0.269(3) 0.025(9) Uiso 1.00 1 d .
O(114) O 0.497(3) -0.047(3) 0.326(3) 0.033(10) Uiso 1.00 1 d .
O(115) O 0.474(3) 0.132(3) 0.175(3) 0.026(10) Uiso 1.00 1 d .
O(200) O 0.035(6) 0.304(6) 0.405(6) 0.16(3) Uiso 1.00 1 d .
O(201) O 0.312(3) 0.884(3) 0.014(3) 0.047(12) Uiso 1.00 1 d .
O(202) O 0.112(4) 0.696(4) 0.201(4) 0.06(2) Uiso 1.00 1 d .
O(203) O 0.167(4) 0.560(4) 0.183(4) 0.09(2) Uiso 1.00 1 d .
O(204) O 0.202(3) 0.295(4) 0.322(3) 0.05(1) Uiso 1.00 1 d .
O(205) O 0.236(9) 0.493(9) 0.384(9) 0.09(4) Uiso 0.50 1 d P
O(206) O 0.600(3) 0.741(3) 0.352(3) 0.038(11) Uiso 1.00 1 d .
O(207) O 0.959(4) 0.659(4) 0.217(4) 0.09(2) Uiso 1.00 1 d .
O(208) O 0.793(3) 0.766(4) 0.280(3) 0.06(1) Uiso 1.00 1 d .
O(209) O 0.071(6) 0.095(6) 0.039(5) 0.13(3) Uiso 1.00 1 d .
O(210) O 0.943(5) 0.911(6) 0.461(5) 0.13(3) Uiso 1.00 1 d .
O(211) O 0.896(6) 0.690(6) 0.416(6) 0.13(3) Uiso 1.00 1 d .
O(212) O 0.214(7) 0.710(7) 0.373(7) 0.17(4) Uiso 1.00 1 d .
O(213) O 0.270(5) 0.660(6) 0.228(5) 0.13(3) Uiso 1.00 1 d .
O(214) O 0.868(7) 0.085(7) 0.144(7) 0.17(4) Uiso 1.00 1 d .
C(1) C 0.424(4) 0.190(4) 0.208(4) 0.019(13) Uiso 1.00 1 d .
C(2) C 0.400(4) 0.070(4) 0.028(4) 0.023(13) Uiso 1.00 1 d .
C(3) C 0.420(5) -0.176(5) 0.232(4) 0.03(2) Uiso 1.00 1 d .
C(4) C 0.447(3) -0.056(3) 0.406(3) 0.001(9) Uiso 1.00 1 d .
C(5) C 0.142(4) 0.162(4) 0.216(4) 0.015(11) Uiso 1.00 1 d .
C(6) C 0.166(5) -0.079(5) 0.410(5) 0.04(2) Uiso 1.00 1 d .

loop_
_atom_site_aniso_label
_atom_site_aniso_U_11
_atom_site_aniso_U_22
_atom_site_aniso_U_33
_atom_site_aniso_U_12
_atom_site_aniso_U_13
_atom_site_aniso_U_23
W(1) 0.021(2) 0.020(2) 0.019(1) 0.0054(13) -0.0119(13) -0.0032(12)
W(2) 0.021(2) 0.021(2) 0.020(1) -0.0038(12) -0.0100(13) -0.0053(12)
W(3) 0.017(1) 0.020(2) 0.0173(13) 0.0030(12) -0.0083(12) -0.0080(12)
W(4) 0.020(2) 0.020(1) 0.0144(13) -0.0008(12) -0.0089(12) -0.0029(11)
W(5) 0.019(1) 0.024(2) 0.0177(13) -0.0007(12) -0.0098(12) -0.0101(12)
W(6) 0.020(2) 0.018(1) 0.0109(13) -0.0027(12) -0.0073(12) 0.0004(11)
W(7) 0.022(2) 0.021(2) 0.020(1) -0.0016(12) -0.0106(13) -0.0094(12)
W(8) 0.017(2) 0.016(1) 0.0154(13) 0.0028(12) -0.0074(12) -0.0038(11)
W(9) 0.016(1) 0.020(1) 0.019(1) -0.0009(12) -0.0119(12) -0.0052(12)
W(10) 0.022(2) 0.017(1) 0.0172(13) -0.0020(12) -0.0098(13) -0.0036(11)
W(11) 0.014(1) 0.027(2) 0.022(1) -0.0012(12) -0.0091(13) -0.0095(12)
W(12) 0.018(1) 0.019(1) 0.0130(13) -0.0004(12) -0.0080(12) -0.0035(11)
Cr(1) 0.019(5) 0.026(6) 0.027(5) 0.006(5) -0.012(5) -0.015(5)
Cr(2) 0.023(5) 0.020(5) 0.021(5) 0.005(4) -0.013(5) -0.007(4)
Cr(3) 0.035(6) 0.018(5) 0.033(6) -0.001(5) -0.020(5) -0.008(5)
P(1) 0.002(6) 0.010(6) 0.015(6) -0.003(5) 0.007(6) -0.018(5)

loop_
_atom_type_symbol
_atom_type_description
_atom_type_scat_dispersion_real
_atom_type_scat_dispersion_imag
_atom_type_scat_source
C C 0.003 0.002
;
International Tables for Crystallography
(1992, Vol. C, Tables 4.2.6.8 and 6.1.1.4)
;
O O 0.011 0.006
;
International Tables for Crystallography
(1992, Vol. C, Tables 4.2.6.8 and 6.1.1.4)
;
P P 0.102 0.094
;
International Tables for Crystallography
(1992, Vol. C, Tables 4.2.6.8 and 6.1.1.4)
;
W W -0.849 6.872
;
International Tables for Crystallography
(1992, Vol. C, Tables 4.2.6.8 and 6.1.1.4)
;
Cr Cr 0.321 0.624
;
International Tables for Crystallography
(1992, Vol. C, Tables 4.2.6.8 and 6.1.1.4)
;
Na Na 0.036 0.025
;
International Tables for Crystallography
(1992, Vol. C, Tables 4.2.6.8 and 6.1.1.4)
;
